data_7248539
loop_
_publ_author_name
'Mamleev, Kamil'
'\<Cejka, Jan'
'Eigner, V\'aclav'
'Krupi\<cka, Martin'
'Dvo\<r\'akov\'a, Hana'
'Lhot\'ak, Pavel'

_publ_section_title
;
 Reactivity of phenoxathiin-based thiacalixarenes towards C-nucleophiles
;
_journal_issue 19
_journal_name_full 'RSC Advances'
_journal_page_first 13463
_journal_page_last 13473
_journal_paper_doi 10.1039/D4RA02524E
_journal_volume 14
_journal_year 2024
_chemical_formula_moiety 'C43 H54 O10 S3'
_chemical_formula_sum 'C43 H54 O10 S3'
_chemical_formula_weight 827.09
_space_group_IT_number 2
_space_group_name_Hall '-P 1'
_space_group_name_H-M_alt 'P -1'
_symmetry_cell_setting triclinic
_symmetry_space_group_name_Hall '-P 1'
_symmetry_space_group_name_H-M 'P -1'
_atom_sites_solution_hydrogens difmap
_atom_sites_solution_primary other
_audit_update_record
;
2024-02-29 deposited with the CCDC.	2024-04-16 downloaded from the CCDC.
;
_cell_angle_alpha 63.6900(12)
_cell_angle_beta 70.5333(14)
_cell_angle_gamma 73.0289(13)
_cell_formula_units_Z 2
_cell_length_a 11.7442(4)
_cell_length_b 14.1049(5)
_cell_length_c 15.5420(6)
_cell_measurement_reflns_used 9590
_cell_measurement_temperature 180
_cell_measurement_theta_max 31.36
_cell_measurement_theta_min 2.78
_cell_volume 2144.02(14)
_computing_cell_refinement 'Apex4 (Bruker AXS, 2021)'
_computing_data_collection 'Apex4 (Bruker AXS, 2021)'
_computing_data_reduction 'Apex4 (Bruker AXS, 2021)'
_computing_molecular_graphics 'CAMERON (Watkin et al., 1996)'
_computing_publication_material 'CRYSTALS (Betteridge et al., 2003)'
_computing_structure_refinement 'CRYSTALS (Betteridge et al., 2003)'
_computing_structure_solution 'Superflip (Palatinus & Chapuis, 2007)'
_diffrn_ambient_pressure 101
_diffrn_ambient_temperature 180
_diffrn_measured_fraction_theta_full 0.999
_diffrn_measured_fraction_theta_max 0.999
_diffrn_measurement_device Area
_diffrn_measurement_device_type 'Bruker Kappa Apex4'
_diffrn_measurement_method '\f & \w scans'
_diffrn_radiation_monochromator graphite
_diffrn_radiation_type 'Mo K\a'
_diffrn_radiation_wavelength 0.71073
_diffrn_reflns_av_R_equivalents 0.039
_diffrn_reflns_av_unetI/netI 0.053
_diffrn_reflns_limit_h_max 16
_diffrn_reflns_limit_h_min -16
_diffrn_reflns_limit_k_max 19
_diffrn_reflns_limit_k_min -19
_diffrn_reflns_limit_l_max 21
_diffrn_reflns_limit_l_min -21
_diffrn_reflns_number 148751
_diffrn_reflns_theta_full 29.130
_diffrn_reflns_theta_max 29.130
_diffrn_reflns_theta_min 1.505
_diffrn_standards_number 0
_exptl_absorpt_coefficient_mu 0.228
_exptl_absorpt_correction_T_max 0.95
_exptl_absorpt_correction_T_min 0.90
_exptl_absorpt_correction_type multi-scan
_exptl_absorpt_process_details 'SADABS (Siemens, 1996)'
_exptl_crystal_colour colourless
_exptl_crystal_density_diffrn 1.281
_exptl_crystal_density_meas ?
_exptl_crystal_density_method 'not measured'
_exptl_crystal_description block
_exptl_crystal_F_000 880
_exptl_crystal_size_max 0.452
_exptl_crystal_size_mid 0.389
_exptl_crystal_size_min 0.210
_refine_diff_density_max 0.69
_refine_diff_density_min -0.62
_refine_ls_extinction_method None
_refine_ls_goodness_of_fit_ref 0.9601
_refine_ls_hydrogen_treatment constr
_refine_ls_matrix_type full
_refine_ls_number_parameters 505
_refine_ls_number_reflns 11495
_refine_ls_number_restraints 0
_refine_ls_R_factor_all 0.0590
_refine_ls_R_factor_gt 0.0507
_refine_ls_shift/su_max 0.0005957
_refine_ls_shift/su_mean 0.0000417
_refine_ls_structure_factor_coef Fsqd
_refine_ls_weighting_details
;
 Method= Modified Sheldrick 
 w=1/[\s^2^(F^2^) + ( 0.10P)^2^ + 1.85P] 
 ,where P=(max(Fo^2^,0) + 2Fc^2^)/3 
;
_refine_ls_weighting_scheme calc
_refine_ls_wR_factor_all 0.1597
_refine_ls_wR_factor_gt 0.1447
_refine_ls_wR_factor_ref 0.1597
_reflns_limit_h_max 16
_reflns_limit_h_min -14
_reflns_limit_k_max 19
_reflns_limit_k_min -16
_reflns_limit_l_max 21
_reflns_limit_l_min 0
_reflns_number_gt 9902
_reflns_number_total 11528
_reflns_threshold_expression I>2.0\s(I)
_oxford_diffrn_Wilson_B_factor 2.11
_oxford_diffrn_Wilson_scale 43.52
_oxford_refine_ls_r_factor_ref 0.0590
_oxford_refine_ls_scale 0.14933(7)
_oxford_reflns_number_all 11520
_cod_data_source_file d4ra02524e2.cif
_cod_data_source_block 15_KM_284_10
_cod_depositor_comments
;
The following automatic conversions were performed:

data item '_exptl_crystal_density_meas' value 'not measured' was
changed to '?' -- the value is perceived as not measured.

Automatic conversion script
Id: cif_fix_values 8170 2020-07-09 18:12:32Z antanas 
;
_cod_original_sg_symbol_Hall '-P 1 '
_cod_original_sg_symbol_H-M 'P -1 '
_cod_database_code 7248539
_oxford_refine_reflns_threshold_expression I>-3.0\s(I)
_oxford_refine_ls_r_factor_all 0.0592
_oxford_refine_ls_wr_factor_all 0.1608

loop_
_symmetry_equiv_pos_as_xyz
x,y,z
-x,-y,-z

loop_
_atom_site_label
_atom_site_type_symbol
_atom_site_fract_x
_atom_site_fract_y
_atom_site_fract_z
_atom_site_U_iso_or_equiv
_atom_site_occupancy
_atom_site_adp_type
_atom_site_refinement_flags_posn
_atom_site_refinement_flags_adp
_atom_site_refinement_flags_occupancy
_atom_site_disorder_assembly
_atom_site_disorder_group
_atom_site_attached_hydrogens
C1 C 0.80032(16) 1.03788(13) 0.18957(12) 0.0252 1.0000 Uani . . . . . .
S2 S 0.89717(4) 0.95312(3) 0.27049(3) 0.0270 1.0000 Uani . . . . . .
C3 C 0.88039(15) 0.81721(12) 0.31301(12) 0.0242 1.0000 Uani . . . . . .
C4 C 0.98096(15) 0.75153(13) 0.27804(12) 0.0257 1.0000 Uani . . . . . .
C5 C 0.98433(15) 0.64131(13) 0.31103(12) 0.0242 1.0000 Uani . . . . . .
C6 C 0.88049(15) 0.60082(13) 0.37797(12) 0.0245 1.0000 Uani . . . . . .
C7 C 0.77850(14) 0.66657(13) 0.41189(12) 0.0235 1.0000 Uani . . . . . .
S8 S 0.64936(4) 0.60433(3) 0.49111(3) 0.0264 1.0000 Uani . . . . . .
C9 C 0.53393(15) 0.67071(13) 0.42448(12) 0.0244 1.0000 Uani . . . . . .
C10 C 0.42355(15) 0.72029(13) 0.46857(12) 0.0248 1.0000 Uani . . . . . .
C11 C 0.32873(15) 0.77323(13) 0.42020(12) 0.0256 1.0000 Uani . . . . . .
C12 C 0.35289(16) 0.78177(15) 0.32264(13) 0.0278 1.0000 Uani . . . . . .
C13 C 0.46406(16) 0.73410(15) 0.27834(12) 0.0272 1.0000 Uani . . . . . .
S14 S 0.49025(4) 0.76171(4) 0.15112(3) 0.0326 1.0000 Uani . . . . . .
C15 C 0.63910(16) 0.79638(15) 0.09425(12) 0.0279 1.0000 Uani . . . . . .
C16 C 0.70857(16) 0.75371(15) 0.02409(13) 0.0288 1.0000 Uani . . . . . .
C17 C 0.82807(16) 0.77237(14) -0.02559(12) 0.0263 1.0000 Uani . . . . . .
C18 C 0.87586(16) 0.83381(13) -0.00045(12) 0.0265 1.0000 Uani . . . . . .
C19 C 0.80740(16) 0.87542(13) 0.07032(12) 0.0253 1.0000 Uani . . . . . .
O20 O 0.86716(12) 0.92554(10) 0.09768(10) 0.0292 1.0000 Uani . . . . . .
C21 C 0.80569(16) 1.02206(13) 0.10596(13) 0.0261 1.0000 Uani . . . . . .
C22 C 0.75190(18) 1.10355(15) 0.03253(13) 0.0311 1.0000 Uani . . . . . .
C23 C 0.68665(17) 1.19725(14) 0.04577(13) 0.0308 1.0000 Uani . . . . . .
C24 C 0.67229(16) 1.21265(13) 0.13217(13) 0.0265 1.0000 Uani . . . . . .
C25 C 0.73241(16) 1.13120(13) 0.20327(12) 0.0255 1.0000 Uani . . . . . .
C26 C 0.68576(16) 0.85923(14) 0.11946(12) 0.0266 1.0000 Uani . . . . . .
C27 C 0.55489(15) 0.67340(13) 0.33007(12) 0.0253 1.0000 Uani . . . . . .
C28 C 0.77598(15) 0.77647(12) 0.38101(12) 0.0241 1.0000 Uani . . . . . .
O29 O 0.85944(15) 0.98409(11) 0.35358(11) 0.0380 1.0000 Uani . . . . . .
O30 O 1.02091(13) 0.96006(11) 0.21197(12) 0.0382 1.0000 Uani . . . . . .
C31 C 1.09531(16) 0.57289(15) 0.26831(15) 0.0325 1.0000 Uani . . . . . .
C32 C 1.0914(3) 0.6025(2) 0.16118(19) 0.0565 1.0000 Uani . . . . . .
C33 C 1.21418(19) 0.5979(2) 0.2672(2) 0.0526 1.0000 Uani . . . . . .
C34 C 1.0938(2) 0.45329(17) 0.3270(2) 0.0544 1.0000 Uani . . . . . .
O35 O 0.60873(12) 0.62673(12) 0.57917(9) 0.0352 1.0000 Uani . . . . . .
O36 O 0.68090(12) 0.49397(10) 0.50142(11) 0.0363 1.0000 Uani . . . . . .
C37 C 0.20404(17) 0.82442(16) 0.46735(14) 0.0328 1.0000 Uani . . . . . .
C38 C 0.1046(2) 0.7700(3) 0.4706(2) 0.0573 1.0000 Uani . . . . . .
C39 C 0.1956(2) 0.8077(2) 0.57286(18) 0.0550 1.0000 Uani . . . . . .
C40 C 0.1783(3) 0.9439(2) 0.4046(2) 0.0660 1.0000 Uani . . . . . .
O41 O 0.49308(14) 0.66624(15) 0.13826(12) 0.0473 1.0000 Uani . . . . . .
O42 O 0.40149(13) 0.85390(15) 0.11414(10) 0.0441 1.0000 Uani . . . . . .
C43 C 0.90043(18) 0.72665(16) -0.10482(14) 0.0336 1.0000 Uani . . . . . .
C44 C 0.8750(3) 0.6155(3) -0.0744(3) 0.0898 1.0000 Uani . . . . . .
C45 C 1.0354(2) 0.7217(3) -0.1248(3) 0.0704 1.0000 Uani . . . . . .
C46 C 0.8591(4) 0.7993(4) -0.1993(2) 0.0973 1.0000 Uani . . . . . .
C47 C 0.59078(17) 1.31317(15) 0.14759(14) 0.0315 1.0000 Uani . . . . . .
C48 C 0.4585(2) 1.3138(2) 0.1510(2) 0.0557 1.0000 Uani . . . . . .
C49 C 0.6351(2) 1.41421(16) 0.06179(18) 0.0451 1.0000 Uani . . . . . .
C50 C 0.5935(2) 1.31688(18) 0.24308(17) 0.0445 1.0000 Uani . . . . . .
O51 O 0.62574(13) 0.89315(12) 0.19501(10) 0.0365 1.0000 Uani . . . . . .
C52 C 0.5243(2) 0.9819(2) 0.1790(2) 0.0535 1.0000 Uani . . . . . .
O53 O 0.66510(11) 0.62799(10) 0.28655(10) 0.0307 1.0000 Uani . . . . . .
C54 C 0.6681(2) 0.52351(19) 0.2896(2) 0.0504 1.0000 Uani . . . . . .
O55 O 0.67370(12) 0.84231(11) 0.40926(11) 0.0353 1.0000 Uani . . . . . .
C56 C 0.6629(3) 0.8533(2) 0.50073(19) 0.0567 1.0000 Uani . . . . . .
H41 H 1.0473 0.7820 0.2325 0.0312 1.0000 Uiso R . . . . .
H61 H 0.8771 0.5271 0.3976 0.0316 1.0000 Uiso R . . . . .
H101 H 0.4108 0.7200 0.5345 0.0309 1.0000 Uiso R . . . . .
H121 H 0.2939 0.8255 0.2867 0.0333 1.0000 Uiso R . . . . .
H161 H 0.6766 0.7138 0.0063 0.0331 1.0000 Uiso R . . . . .
H181 H 0.9557 0.8523 -0.0399 0.0312 1.0000 Uiso R . . . . .
H221 H 0.7608 1.0942 -0.0275 0.0369 1.0000 Uiso R . . . . .
H231 H 0.6526 1.2554 -0.0093 0.0366 1.0000 Uiso R . . . . .
H251 H 0.7298 1.1356 0.2629 0.0289 1.0000 Uiso R . . . . .
H321 H 1.1579 0.5554 0.1382 0.0834 1.0000 Uiso R . . . . .
H323 H 1.1095 0.6762 0.1220 0.0843 1.0000 Uiso R . . . . .
H322 H 1.0103 0.5991 0.1575 0.0835 1.0000 Uiso R . . . . .
H331 H 1.2831 0.5461 0.2499 0.0780 1.0000 Uiso R . . . . .
H332 H 1.2134 0.5864 0.3331 0.0782 1.0000 Uiso R . . . . .
H333 H 1.2199 0.6730 0.2259 0.0785 1.0000 Uiso R . . . . .
H342 H 1.1653 0.4144 0.2986 0.0779 1.0000 Uiso R . . . . .
H341 H 1.0964 0.4330 0.3928 0.0785 1.0000 Uiso R . . . . .
H343 H 1.0226 0.4326 0.3266 0.0788 1.0000 Uiso R . . . . .
H382 H 0.0232 0.8022 0.5008 0.0846 1.0000 Uiso R . . . . .
H381 H 0.1261 0.6896 0.5163 0.0859 1.0000 Uiso R . . . . .
H383 H 0.1071 0.7768 0.4042 0.0869 1.0000 Uiso R . . . . .
H392 H 0.1191 0.8414 0.5937 0.0823 1.0000 Uiso R . . . . .
H391 H 0.2559 0.8458 0.5670 0.0823 1.0000 Uiso R . . . . .
H393 H 0.2109 0.7312 0.6120 0.0829 1.0000 Uiso R . . . . .
H402 H 0.0936 0.9683 0.4338 0.1010 1.0000 Uiso R . . . . .
H401 H 0.2294 0.9789 0.4159 0.1000 1.0000 Uiso R . . . . .
H403 H 0.1882 0.9618 0.3366 0.1013 1.0000 Uiso R . . . . .
H441 H 0.9316 0.5840 -0.1205 0.1253 1.0000 Uiso R . . . . .
H443 H 0.8879 0.5658 -0.0081 0.1244 1.0000 Uiso R . . . . .
H442 H 0.7908 0.6132 -0.0758 0.1255 1.0000 Uiso R . . . . .
H451 H 1.0766 0.6844 -0.1694 0.1041 1.0000 Uiso R . . . . .
H453 H 1.0562 0.7933 -0.1620 0.1043 1.0000 Uiso R . . . . .
H452 H 1.0655 0.6833 -0.0657 0.1037 1.0000 Uiso R . . . . .
H461 H 0.9022 0.7724 -0.2515 0.1433 1.0000 Uiso R . . . . .
H463 H 0.8759 0.8723 -0.2273 0.1452 1.0000 Uiso R . . . . .
H462 H 0.7700 0.8108 -0.1946 0.1459 1.0000 Uiso R . . . . .
H481 H 0.4120 1.3814 0.1548 0.0845 1.0000 Uiso R . . . . .
H483 H 0.4584 1.3123 0.0887 0.0844 1.0000 Uiso R . . . . .
H482 H 0.4264 1.2509 0.2134 0.0836 1.0000 Uiso R . . . . .
H491 H 0.5840 1.4757 0.0756 0.0680 1.0000 Uiso R . . . . .
H492 H 0.7178 1.4084 0.0624 0.0690 1.0000 Uiso R . . . . .
H493 H 0.6368 1.4172 -0.0043 0.0697 1.0000 Uiso R . . . . .
H502 H 0.5397 1.3795 0.2502 0.0674 1.0000 Uiso R . . . . .
H501 H 0.6762 1.3205 0.2394 0.0678 1.0000 Uiso R . . . . .
H503 H 0.5639 1.2533 0.3050 0.0662 1.0000 Uiso R . . . . .
H522 H 0.5366 1.0397 0.1941 0.0817 1.0000 Uiso R . . . . .
H521 H 0.5177 1.0093 0.1108 0.0821 1.0000 Uiso R . . . . .
H523 H 0.4512 0.9543 0.2209 0.0828 1.0000 Uiso R . . . . .
H542 H 0.7428 0.4995 0.2532 0.0754 1.0000 Uiso R . . . . .
H541 H 0.6625 0.4691 0.3551 0.0745 1.0000 Uiso R . . . . .
H543 H 0.5966 0.5225 0.2718 0.0756 1.0000 Uiso R . . . . .
H562 H 0.5847 0.8951 0.5104 0.0851 1.0000 Uiso R . . . . .
H561 H 0.7249 0.8904 0.4908 0.0862 1.0000 Uiso R . . . . .
H563 H 0.6637 0.7870 0.5555 0.0864 1.0000 Uiso R . . . . .

loop_
_atom_site_aniso_label
_atom_site_aniso_U_11
_atom_site_aniso_U_22
_atom_site_aniso_U_33
_atom_site_aniso_U_23
_atom_site_aniso_U_13
_atom_site_aniso_U_12
C1 0.0301(8) 0.0227(7) 0.0265(7) -0.0073(6) -0.0124(6) -0.0067(6)
S2 0.0328(2) 0.01983(18) 0.0330(2) -0.00611(15) -0.01683(17) -0.00702(15)
C3 0.0275(8) 0.0198(7) 0.0276(7) -0.0073(6) -0.0105(6) -0.0056(6)
C4 0.0239(7) 0.0253(7) 0.0279(8) -0.0082(6) -0.0058(6) -0.0076(6)
C5 0.0218(7) 0.0236(7) 0.0266(7) -0.0093(6) -0.0048(6) -0.0047(6)
C6 0.0243(7) 0.0207(7) 0.0265(7) -0.0078(6) -0.0047(6) -0.0045(6)
C7 0.0207(7) 0.0229(7) 0.0242(7) -0.0070(6) -0.0027(6) -0.0061(6)
S8 0.02207(19) 0.0245(2) 0.02396(19) -0.00401(15) -0.00193(14) -0.00442(14)
C9 0.0228(7) 0.0238(7) 0.0245(7) -0.0080(6) -0.0037(6) -0.0055(6)
C10 0.0250(7) 0.0251(7) 0.0228(7) -0.0092(6) -0.0016(6) -0.0067(6)
C11 0.0236(7) 0.0274(8) 0.0259(7) -0.0114(6) -0.0032(6) -0.0057(6)
C12 0.0252(8) 0.0339(8) 0.0267(8) -0.0124(7) -0.0051(6) -0.0086(6)
C13 0.0268(8) 0.0348(8) 0.0252(7) -0.0150(7) -0.0012(6) -0.0128(7)
S14 0.0257(2) 0.0543(3) 0.0267(2) -0.0209(2) -0.00042(16) -0.01747(19)
C15 0.0268(8) 0.0353(9) 0.0246(7) -0.0129(7) -0.0008(6) -0.0133(7)
C16 0.0305(8) 0.0347(9) 0.0261(8) -0.0137(7) -0.0035(6) -0.0131(7)
C17 0.0282(8) 0.0273(8) 0.0250(7) -0.0105(6) -0.0030(6) -0.0099(6)
C18 0.0266(8) 0.0265(8) 0.0273(8) -0.0091(6) -0.0045(6) -0.0099(6)
C19 0.0300(8) 0.0229(7) 0.0261(7) -0.0080(6) -0.0088(6) -0.0089(6)
O20 0.0320(6) 0.0271(6) 0.0369(6) -0.0153(5) -0.0127(5) -0.0064(5)
C21 0.0301(8) 0.0231(7) 0.0293(8) -0.0094(6) -0.0094(6) -0.0087(6)
C22 0.0408(10) 0.0304(8) 0.0268(8) -0.0096(7) -0.0131(7) -0.0091(7)
C23 0.0374(9) 0.0273(8) 0.0292(8) -0.0063(6) -0.0154(7) -0.0065(7)
C24 0.0281(8) 0.0233(7) 0.0294(8) -0.0079(6) -0.0092(6) -0.0071(6)
C25 0.0297(8) 0.0244(7) 0.0245(7) -0.0082(6) -0.0085(6) -0.0071(6)
C26 0.0305(8) 0.0279(8) 0.0242(7) -0.0116(6) -0.0042(6) -0.0092(6)
C27 0.0237(7) 0.0261(7) 0.0267(7) -0.0121(6) 0.0005(6) -0.0092(6)
C28 0.0251(7) 0.0224(7) 0.0250(7) -0.0098(6) -0.0079(6) -0.0011(6)
O29 0.0609(9) 0.0255(6) 0.0396(7) -0.0118(5) -0.0307(7) -0.0037(6)
O30 0.0320(7) 0.0284(6) 0.0536(9) -0.0068(6) -0.0159(6) -0.0120(5)
C31 0.0235(8) 0.0295(8) 0.0401(9) -0.0157(7) 0.0013(7) -0.0050(6)
C32 0.0567(14) 0.0660(16) 0.0473(13) -0.0355(12) 0.0026(11) -0.0060(12)
C33 0.0249(9) 0.0472(12) 0.0829(18) -0.0275(12) -0.0091(10) -0.0024(8)
C34 0.0403(11) 0.0281(10) 0.0730(16) -0.0201(10) 0.0105(11) -0.0020(8)
O35 0.0286(6) 0.0444(8) 0.0230(6) -0.0086(5) -0.0042(5) -0.0024(5)
O36 0.0298(6) 0.0220(6) 0.0421(7) -0.0030(5) -0.0023(5) -0.0059(5)
C37 0.0267(8) 0.0359(9) 0.0307(8) -0.0147(7) -0.0059(7) 0.0036(7)
C38 0.0284(10) 0.0833(19) 0.0655(16) -0.0395(15) -0.0024(10) -0.0094(11)
C39 0.0400(12) 0.0803(18) 0.0409(11) -0.0366(12) -0.0105(9) 0.0176(11)
C40 0.0690(18) 0.0404(13) 0.0591(16) -0.0135(11) -0.0048(13) 0.0110(12)
O41 0.0424(8) 0.0754(11) 0.0451(8) -0.0397(8) 0.0113(6) -0.0381(8)
O42 0.0288(7) 0.0741(11) 0.0288(7) -0.0181(7) -0.0088(5) -0.0082(7)
C43 0.0335(9) 0.0385(9) 0.0341(9) -0.0207(8) 0.0025(7) -0.0148(7)
C44 0.088(2) 0.0605(18) 0.117(3) -0.064(2) 0.048(2) -0.0417(17)
C45 0.0330(11) 0.118(3) 0.093(2) -0.083(2) 0.0120(12) -0.0206(14)
C46 0.104(3) 0.134(4) 0.0411(15) -0.0479(19) -0.0218(16) 0.026(2)
C47 0.0285(8) 0.0291(8) 0.0347(9) -0.0118(7) -0.0090(7) -0.0007(7)
C48 0.0320(11) 0.0609(15) 0.0789(18) -0.0322(14) -0.0173(11) -0.0012(10)
C49 0.0491(12) 0.0255(9) 0.0476(12) -0.0078(8) -0.0085(9) -0.0014(8)
C50 0.0522(13) 0.0406(11) 0.0417(11) -0.0227(9) -0.0123(9) 0.0030(9)
O51 0.0410(7) 0.0420(7) 0.0336(7) -0.0238(6) 0.0028(6) -0.0158(6)
C52 0.0400(11) 0.0473(12) 0.0749(17) -0.0392(12) 0.0117(11) -0.0139(10)
O53 0.0259(6) 0.0318(6) 0.0326(6) -0.0168(5) 0.0022(5) -0.0061(5)
C54 0.0544(13) 0.0388(11) 0.0614(14) -0.0330(11) -0.0009(11) -0.0054(10)
O55 0.0309(6) 0.0281(6) 0.0441(8) -0.0187(6) -0.0048(6) 0.0019(5)
C56 0.0692(16) 0.0514(13) 0.0505(13) -0.0354(12) 0.0086(12) -0.0126(12)

loop_
_atom_type_symbol
_atom_type_scat_dispersion_real
_atom_type_scat_dispersion_imag
_atom_type_scat_Cromer_Mann_a1
_atom_type_scat_Cromer_Mann_b1
_atom_type_scat_Cromer_Mann_a2
_atom_type_scat_Cromer_Mann_b2
_atom_type_scat_Cromer_Mann_a3
_atom_type_scat_Cromer_Mann_b3
_atom_type_scat_Cromer_Mann_a4
_atom_type_scat_Cromer_Mann_b4
_atom_type_scat_Cromer_Mann_c
_atom_type_scat_source
C 0.0033 0.0016 2.3100 20.8439 1.0200 10.2075 1.5886 0.5687 0.8650 51.6512 0.2156 'International Tables Vol C 4.2.6.8 and 6.1.1.4'
H 0.0000 0.0000 0.4930 10.5109 0.3229 26.1257 0.1402 3.1424 0.0408 57.7998 0.0030 'International Tables Vol C 4.2.6.8 and 6.1.1.4'
N 0.0061 0.0033 12.2126 0.0057 3.1322 9.8933 2.0125 28.9975 1.1663 0.5826 -11.5290 'International Tables Vol C 4.2.6.8 and 6.1.1.4'
O 0.0106 0.0060 3.0485 13.2771 2.2868 5.7011 1.5463 0.3239 0.8670 32.9089 0.2508 'International Tables Vol C 4.2.6.8 and 6.1.1.4'
S 0.1246 0.1234 6.9053 1.4679 5.2034 22.2151 1.4379 0.2536 1.5863 56.1720 0.8669 'International Tables Vol C 4.2.6.8 and 6.1.1.4'

loop_
_geom_angle_atom_site_label_1
_geom_angle_site_symmetry_1
_geom_angle_atom_site_label_2
_geom_angle_site_symmetry_2
_geom_angle_atom_site_label_3
_geom_angle_site_symmetry_3
_geom_angle
_geom_angle_publ_flag
S2 . C1 . C21 . 121.70(13) yes
S2 . C1 . C25 . 117.32(12) yes
C21 . C1 . C25 . 120.19(15) yes
C1 . S2 . C3 . 110.08(7) yes
C1 . S2 . O29 . 107.43(8) yes
C3 . S2 . O29 . 108.87(8) yes
C1 . S2 . O30 . 106.38(8) yes
C3 . S2 . O30 . 106.16(8) yes
O29 . S2 . O30 . 117.79(9) yes
S2 . C3 . C4 . 115.50(12) yes
S2 . C3 . C28 . 122.98(12) yes
C4 . C3 . C28 . 121.45(14) yes
C3 . C4 . C5 . 121.73(15) yes
C3 . C4 . H41 . 118.5 no
C5 . C4 . H41 . 119.8 no
C4 . C5 . C6 . 116.90(15) yes
C4 . C5 . C31 . 119.85(15) yes
C6 . C5 . C31 . 123.12(15) yes
C5 . C6 . C7 . 121.62(15) yes
C5 . C6 . H61 . 119.0 no
C7 . C6 . H61 . 119.3 no
C6 . C7 . S8 . 116.16(12) yes
C6 . C7 . C28 . 121.64(15) yes
S8 . C7 . C28 . 122.12(12) yes
C7 . S8 . C9 . 104.24(8) yes
C7 . S8 . O35 . 109.84(8) yes
C9 . S8 . O35 . 107.45(8) yes
C7 . S8 . O36 . 107.19(8) yes
C9 . S8 . O36 . 109.01(8) yes
O35 . S8 . O36 . 118.24(9) yes
S8 . C9 . C10 . 118.45(12) yes
S8 . C9 . C27 . 119.94(12) yes
C10 . C9 . C27 . 121.61(15) yes
C9 . C10 . C11 . 121.21(15) yes
C9 . C10 . H101 . 120.9 no
C11 . C10 . H101 . 117.9 no
C10 . C11 . C12 . 117.00(15) yes
C10 . C11 . C37 . 123.08(15) yes
C12 . C11 . C37 . 119.88(15) yes
C11 . C12 . C13 . 121.39(16) yes
C11 . C12 . H121 . 117.4 no
C13 . C12 . H121 . 121.0 no
C12 . C13 . S14 . 117.31(14) yes
C12 . C13 . C27 . 121.27(15) yes
S14 . C13 . C27 . 121.25(13) yes
C13 . S14 . C15 . 106.50(8) yes
C13 . S14 . O41 . 109.93(9) yes
C15 . S14 . O41 . 107.03(8) yes
C13 . S14 . O42 . 106.24(9) yes
C15 . S14 . O42 . 108.91(9) yes
O41 . S14 . O42 . 117.72(10) yes
S14 . C15 . C16 . 114.69(13) yes
S14 . C15 . C26 . 123.53(13) yes
C16 . C15 . C26 . 121.76(15) yes
C15 . C16 . C17 . 121.26(15) yes
C15 . C16 . H161 . 121.5 no
C17 . C16 . H161 . 117.2 no
C16 . C17 . C18 . 117.50(15) yes
C16 . C17 . C43 . 119.67(15) yes
C18 . C17 . C43 . 122.83(15) yes
C17 . C18 . C19 . 121.41(15) yes
C17 . C18 . H181 . 116.8 no
C19 . C18 . H181 . 121.5 no
C18 . C19 . O20 . 117.02(15) yes
C18 . C19 . C26 . 121.69(15) yes
O20 . C19 . C26 . 121.03(15) yes
C19 . O20 . C21 . 116.79(13) yes
C1 . C21 . O20 . 118.78(15) yes
C1 . C21 . C22 . 119.53(16) yes
O20 . C21 . C22 . 121.68(15) yes
C21 . C22 . C23 . 119.75(16) yes
C21 . C22 . H221 . 119.3 no
C23 . C22 . H221 . 120.9 no
C22 . C23 . C24 . 122.04(16) yes
C22 . C23 . H231 . 117.9 no
C24 . C23 . H231 . 120.0 no
C23 . C24 . C25 . 117.07(15) yes
C23 . C24 . C47 . 120.42(15) yes
C25 . C24 . C47 . 122.49(15) yes
C24 . C25 . C1 . 121.17(15) yes
C24 . C25 . H251 . 122.9 no
C1 . C25 . H251 . 115.9 no
C19 . C26 . C15 . 116.36(15) yes
C19 . C26 . O51 . 119.57(15) yes
C15 . C26 . O51 . 123.61(15) yes
C13 . C27 . C9 . 117.16(15) yes
C13 . C27 . O53 . 121.62(15) yes
C9 . C27 . O53 . 120.86(15) yes
C3 . C28 . C7 . 116.62(14) yes
C3 . C28 . O55 . 121.37(14) yes
C7 . C28 . O55 . 121.80(15) yes
C5 . C31 . C32 . 107.09(17) yes
C5 . C31 . C33 . 110.55(16) yes
C32 . C31 . C33 . 108.8(2) yes
C5 . C31 . C34 . 111.98(15) yes
C32 . C31 . C34 . 109.7(2) yes
C33 . C31 . C34 . 108.63(19) yes
C31 . C32 . H321 . 105.2 no
C31 . C32 . H323 . 107.7 no
H321 . C32 . H323 . 107.4 no
C31 . C32 . H322 . 111.5 no
H321 . C32 . H322 . 114.8 no
H323 . C32 . H322 . 110.0 no
C31 . C33 . H331 . 109.5 no
C31 . C33 . H332 . 109.2 no
H331 . C33 . H332 . 104.6 no
C31 . C33 . H333 . 110.0 no
H331 . C33 . H333 . 115.6 no
H332 . C33 . H333 . 107.7 no
C31 . C34 . H342 . 108.8 no
C31 . C34 . H341 . 111.4 no
H342 . C34 . H341 . 106.6 no
C31 . C34 . H343 . 111.8 no
H342 . C34 . H343 . 109.0 no
H341 . C34 . H343 . 109.1 no
C11 . C37 . C38 . 107.99(16) yes
C11 . C37 . C39 . 112.23(15) yes
C38 . C37 . C39 . 107.7(2) yes
C11 . C37 . C40 . 110.00(17) yes
C38 . C37 . C40 . 108.5(2) yes
C39 . C37 . C40 . 110.2(2) yes
C37 . C38 . H382 . 109.2 no
C37 . C38 . H381 . 104.4 no
H382 . C38 . H381 . 110.0 no
C37 . C38 . H383 . 111.4 no
H382 . C38 . H383 . 110.8 no
H381 . C38 . H383 . 110.8 no
C37 . C39 . H392 . 105.3 no
C37 . C39 . H391 . 104.9 no
H392 . C39 . H391 . 109.3 no
C37 . C39 . H393 . 109.1 no
H392 . C39 . H393 . 113.9 no
H391 . C39 . H393 . 113.5 no
C37 . C40 . H402 . 105.1 no
C37 . C40 . H401 . 107.0 no
H402 . C40 . H401 . 106.5 no
C37 . C40 . H403 . 115.8 no
H402 . C40 . H403 . 109.8 no
H401 . C40 . H403 . 112.0 no
C17 . C43 . C44 . 110.72(17) yes
C17 . C43 . C45 . 111.74(16) yes
C44 . C43 . C45 . 109.3(2) yes
C17 . C43 . C46 . 108.20(19) yes
C44 . C43 . C46 . 108.3(3) yes
C45 . C43 . C46 . 108.6(3) yes
C43 . C44 . H441 . 108.8 no
C43 . C44 . H443 . 113.2 no
H441 . C44 . H443 . 106.3 no
C43 . C44 . H442 . 115.1 no
H441 . C44 . H442 . 105.4 no
H443 . C44 . H442 . 107.4 no
C43 . C45 . H451 . 107.8 no
C43 . C45 . H453 . 110.4 no
H451 . C45 . H453 . 104.3 no
C43 . C45 . H452 . 112.4 no
H451 . C45 . H452 . 108.3 no
H453 . C45 . H452 . 113.1 no
C43 . C46 . H461 . 110.8 no
C43 . C46 . H463 . 114.7 no
H461 . C46 . H463 . 104.1 no
C43 . C46 . H462 . 116.0 no
H461 . C46 . H462 . 107.2 no
H463 . C46 . H462 . 103.0 no
C24 . C47 . C48 . 108.94(17) yes
C24 . C47 . C49 . 109.88(16) yes
C48 . C47 . C49 . 109.40(19) yes
C24 . C47 . C50 . 111.86(15) yes
C48 . C47 . C50 . 108.85(19) yes
C49 . C47 . C50 . 107.87(18) yes
C47 . C48 . H481 . 106.1 no
C47 . C48 . H483 . 107.7 no
H481 . C48 . H483 . 108.9 no
C47 . C48 . H482 . 108.7 no
H481 . C48 . H482 . 110.3 no
H483 . C48 . H482 . 114.8 no
C47 . C49 . H491 . 107.5 no
C47 . C49 . H492 . 105.5 no
H491 . C49 . H492 . 110.8 no
C47 . C49 . H493 . 112.7 no
H491 . C49 . H493 . 113.2 no
H492 . C49 . H493 . 106.9 no
C47 . C50 . H502 . 108.6 no
C47 . C50 . H501 . 108.8 no
H502 . C50 . H501 . 109.4 no
C47 . C50 . H503 . 113.8 no
H502 . C50 . H503 . 106.3 no
H501 . C50 . H503 . 109.8 no
C26 . O51 . C52 . 117.60(17) yes
O51 . C52 . H522 . 110.0 no
O51 . C52 . H521 . 109.6 no
H522 . C52 . H521 . 110.8 no
O51 . C52 . H523 . 107.4 no
H522 . C52 . H523 . 111.5 no
H521 . C52 . H523 . 107.6 no
C27 . O53 . C54 . 115.09(15) yes
O53 . C54 . H542 . 111.4 no
O53 . C54 . H541 . 112.4 no
H542 . C54 . H541 . 103.8 no
O53 . C54 . H543 . 111.0 no
H542 . C54 . H543 . 114.4 no
H541 . C54 . H543 . 103.5 no
C28 . O55 . C56 . 115.63(17) yes
O55 . C56 . H562 . 102.6 no
O55 . C56 . H561 . 109.2 no
H562 . C56 . H561 . 110.9 no
O55 . C56 . H563 . 112.9 no
H562 . C56 . H563 . 108.4 no
H561 . C56 . H563 . 112.5 no

loop_
_geom_bond_atom_site_label_1
_geom_bond_site_symmetry_1
_geom_bond_atom_site_label_2
_geom_bond_site_symmetry_2
_geom_bond_distance
_geom_bond_publ_flag
C1 . S2 . 1.7695(16) yes
C1 . C21 . 1.391(2) yes
C1 . C25 . 1.392(2) yes
S2 . C3 . 1.7780(16) yes
S2 . O29 . 1.4355(14) yes
S2 . O30 . 1.4394(15) yes
C3 . C4 . 1.389(2) yes
C3 . C28 . 1.400(2) yes
C4 . C5 . 1.397(2) yes
C4 . H41 . 0.923 no
C5 . C6 . 1.389(2) yes
C5 . C31 . 1.526(2) yes
C6 . C7 . 1.392(2) yes
C6 . H61 . 0.954 no
C7 . S8 . 1.7780(16) yes
C7 . C28 . 1.399(2) yes
S8 . C9 . 1.7669(17) yes
S8 . O35 . 1.4355(14) yes
S8 . O36 . 1.4380(14) yes
C9 . C10 . 1.394(2) yes
C9 . C27 . 1.390(2) yes
C10 . C11 . 1.392(2) yes
C10 . H101 . 0.983 no
C11 . C12 . 1.402(2) yes
C11 . C37 . 1.529(2) yes
C12 . C13 . 1.389(2) yes
C12 . H121 . 0.936 no
C13 . S14 . 1.7713(17) yes
C13 . C27 . 1.395(2) yes
S14 . C15 . 1.7783(17) yes
S14 . O41 . 1.4362(16) yes
S14 . O42 . 1.4330(17) yes
C15 . C16 . 1.385(2) yes
C15 . C26 . 1.405(2) yes
C16 . C17 . 1.396(2) yes
C16 . H161 . 0.930 no
C17 . C18 . 1.396(2) yes
C17 . C43 . 1.530(2) yes
C18 . C19 . 1.381(2) yes
C18 . H181 . 0.969 no
C19 . O20 . 1.3885(19) yes
C19 . C26 . 1.409(2) yes
O20 . C21 . 1.382(2) yes
C21 . C22 . 1.384(2) yes
C22 . C23 . 1.386(3) yes
C22 . H221 . 0.967 no
C23 . C24 . 1.402(2) yes
C23 . H231 . 0.989 no
C24 . C25 . 1.400(2) yes
C24 . C47 . 1.530(2) yes
C25 . H251 . 0.945 no
C26 . O51 . 1.362(2) yes
C27 . O53 . 1.364(2) yes
C28 . O55 . 1.3627(19) yes
C31 . C32 . 1.540(3) yes
C31 . C33 . 1.529(3) yes
C31 . C34 . 1.523(3) yes
C32 . H321 . 0.949 no
C32 . H323 . 0.988 no
C32 . H322 . 0.989 no
C33 . H331 . 0.972 no
C33 . H332 . 0.960 no
C33 . H333 . 0.974 no
C34 . H342 . 0.948 no
C34 . H341 . 0.941 no
C34 . H343 . 0.965 no
C37 . C38 . 1.550(3) yes
C37 . C39 . 1.522(3) yes
C37 . C40 . 1.524(3) yes
C38 . H382 . 0.988 no
C38 . H381 . 1.045 no
C38 . H383 . 0.985 no
C39 . H392 . 0.912 no
C39 . H391 . 0.966 no
C39 . H393 . 0.972 no
C40 . H402 . 0.976 no
C40 . H401 . 0.977 no
C40 . H403 . 0.944 no
C43 . C44 . 1.515(3) yes
C43 . C45 . 1.497(3) yes
C43 . C46 . 1.514(4) yes
C44 . H441 . 0.972 no
C44 . H443 . 0.989 no
C44 . H442 . 1.007 no
C45 . H451 . 0.970 no
C45 . H453 . 0.973 no
C45 . H452 . 0.963 no
C46 . H461 . 0.973 no
C46 . H463 . 0.976 no
C46 . H462 . 0.993 no
C47 . C48 . 1.534(3) yes
C47 . C49 . 1.538(3) yes
C47 . C50 . 1.519(3) yes
C48 . H481 . 0.966 no
C48 . H483 . 0.979 no
C48 . H482 . 1.029 no
C49 . H491 . 0.967 no
C49 . H492 . 0.954 no
C49 . H493 . 1.002 no
C50 . H502 . 0.952 no
C50 . H501 . 0.969 no
C50 . H503 . 1.022 no
O51 . C52 . 1.448(3) yes
C52 . H522 . 1.001 no
C52 . H521 . 0.976 no
C52 . H523 . 0.954 no
O53 . C54 . 1.444(2) yes
C54 . H542 . 0.932 no
C54 . H541 . 0.960 no
C54 . H543 . 0.973 no
O55 . C56 . 1.458(3) yes
C56 . H562 . 0.940 no
C56 . H561 . 0.951 no
C56 . H563 . 0.945 no

loop_
_geom_hbond_atom_site_label_D
_geom_hbond_site_symmetry_D
_geom_hbond_atom_site_label_H
_geom_hbond_site_symmetry_H
_geom_hbond_atom_site_label_A
_geom_hbond_site_symmetry_A
_geom_hbond_angle_DHA
_geom_hbond_distance_DH
_geom_hbond_distance_HA
_geom_hbond_distance_DA
_geom_hbond_publ_flag
C22 . H221 . O42 2_675 126 0.97 2.45 3.114(3) yes
C54 . H541 . O36 . 125 0.96 2.53 3.180(3) yes
C54 . H543 . O41 . 128 0.97 2.53 3.228(3) yes
C56 . H561 . O29 . 134 0.95 2.29 3.031(3) yes
C56 . H563 . O35 . 129 0.94 2.37 3.053(3) yes
